data_1525440
loop_
_publ_author_name
'Wallace, W.E.'
'Ganapathy, E.V.'
'Craig, R.S.'

_publ_section_title
;
 Magnetism of Th Co5-based alloys
;
_journal_name_full 'Journal of Applied Physics'
_journal_page_first 2327
_journal_page_last 2329
_journal_volume 50
_journal_year 1979
_chemical_formula_sum 'Co4 Fe Th0.4 Y0.6'
_chemical_name_systematic '(Co0.8 Fe0.2)5 (Th0.4 Y0.6)'
_space_group_IT_number 191
_symmetry_space_group_name_Hall '-P 6 2'
_symmetry_space_group_name_H-M 'P 6/m m m'
_cell_angle_alpha 90
_cell_angle_beta 90
_cell_angle_gamma 120
_cell_formula_units_Z 1
_cell_length_a 5.013
_cell_length_b 5.013
_cell_length_c 4.025
_cell_volume 87.598
_citation_journal_id_ASTM JAPIAU
_cod_data_source_file Wallace_JAPIAU_1979_990.cif
_cod_data_source_block Co4Fe1Th0.4Y0.6
_cod_original_cell_volume 87.59754
_cod_original_formula_sum 'Co4 Fe1 Th0.4 Y0.6'
_cod_database_code 1525440

loop_
_symmetry_equiv_pos_as_xyz
x,y,z
x-y,x,z
-y,x-y,z
-x,-y,z
-x+y,-x,z
y,-x+y,z
-y,-x,-z
x-y,-y,-z
x,x-y,-z
y,x,-z
-x+y,y,-z
-x,-x+y,-z
-x,-y,-z
-x+y,-x,-z
y,-x+y,-z
x,y,-z
x-y,x,-z
-y,x-y,-z
y,x,z
-x+y,y,z
-x,-x+y,z
-y,-x,z
x-y,-y,z
x,x-y,z

loop_
_atom_site_label
_atom_site_type_symbol
_atom_site_fract_x
_atom_site_fract_y
_atom_site_fract_z
_atom_site_occupancy
_atom_site_U_iso_or_equiv
Y1 Y 0 0 0 0.6 0.0
Th1 Th 0 0 0 0.4 0.0
Co1 Co 0.3333 0.6667 0 0.8 0.0
Fe2 Fe 0.5 0 0.5 0.2 0.0
Fe1 Fe 0.3333 0.6667 0 0.2 0.0
Co2 Co 0.5 0 0.5 0.8 0.0
